data_1515152
loop_
_publ_author_name
'Fallon, Thomas'
'Willis, Anthony C.'
'Rae, A. David'
'Paddon-Row, Michael N.'
'Sherburn, Michael S.'

_publ_section_title
;
 \b-Oligofurans
;
_journal_issue 6
_journal_name_full 'Chemical Science'
_journal_page_first 2133
_journal_paper_doi 10.1039/c2sc20130e
_journal_volume 3
_journal_year 2012
_chemical_compound_source local
_chemical_formula_moiety 'C12 H6 I2 O3'
_chemical_formula_sum 'C12 H6 I2 O3'
_chemical_formula_weight 451.99
_space_group_IT_number 14
_symmetry_cell_setting monoclinic
_symmetry_space_group_name_Hall '-P 2ybc'
_symmetry_space_group_name_H-M 'P 1 21/c 1'
_atom_sites_solution_hydrogens geom
_atom_sites_solution_primary direct
_audit_creation_date 10-02-19
_audit_creation_method CRYSTALS_ver_12.87
_audit_update_record
;
2010-02-22 - Report on C12 H6 I2 O3
by Anthony C. Willis
for Thomas Fallon and Mick Sherburn
2010-02-22 - passes checkcif tests with minor warnings
;
_cell_angle_alpha 90
_cell_angle_beta 103.3546(11)
_cell_angle_gamma 90
_cell_formula_units_Z 4
_cell_length_a 8.6955(2)
_cell_length_b 11.3755(3)
_cell_length_c 13.3637(3)
_cell_measurement_reflns_used 14691
_cell_measurement_temperature 200
_cell_measurement_theta_max 30
_cell_measurement_theta_min 2.6
_cell_volume 1286.13(5)
_computing_cell_refinement 'DENZO/SCALEPACK (Otwinowski & Minor, 1997)'
_computing_data_collection 'COLLECT (Nonius, 2001).'
_computing_data_reduction 'DENZO/SCALEPACK (Otwinowski & Minor, 1997)'
_computing_molecular_graphics
;
ORTEP-II (Johnson 1976) in teXsan (MSC, 1992-1997)
;
_computing_publication_material 'CRYSTALS (Betteridge et al., 2003)'
_computing_structure_refinement 'CRYSTALS (Betteridge et al., 2003)'
_computing_structure_solution 'SIR92 (Altomare et al., 1994)'
_diffrn_ambient_temperature 200
_diffrn_measured_fraction_theta_full 0.998
_diffrn_measured_fraction_theta_max 0.998
_diffrn_measurement_device 'Nonius KappaCCD'
_diffrn_measurement_device_type Area
_diffrn_measurement_method ' \f and \w scans with CCD '
_diffrn_radiation_monochromator graphite
_diffrn_radiation_type 'Mo K\a'
_diffrn_radiation_wavelength 0.71073
_diffrn_reflns_av_R_equivalents 0.029
_diffrn_reflns_limit_h_max 12
_diffrn_reflns_limit_h_min -12
_diffrn_reflns_limit_k_max 15
_diffrn_reflns_limit_k_min -16
_diffrn_reflns_limit_l_max 18
_diffrn_reflns_limit_l_min -18
_diffrn_reflns_number 28726
_diffrn_reflns_theta_full 30.031
_diffrn_reflns_theta_max 30.031
_diffrn_reflns_theta_min 3.001
_diffrn_standards_number 0
_exptl_absorpt_coefficient_mu 4.883
_exptl_absorpt_correction_T_max 0.727
_exptl_absorpt_correction_T_min 0.260
_exptl_absorpt_correction_type integration
_exptl_absorpt_process_details
;
via Gaussian method (Coppens, 1970) implemented in maXus (2000)
;
_exptl_crystal_colour colourless
_exptl_crystal_density_diffrn 2.334
_exptl_crystal_density_method 'not measured'
_exptl_crystal_description plate
_exptl_crystal_F_000 832
_exptl_crystal_size_max 0.310
_exptl_crystal_size_mid 0.310
_exptl_crystal_size_min 0.070
_refine_diff_density_max 1.02
_refine_diff_density_min -0.98
_refine_ls_extinction_coef 34.1(17)
_refine_ls_extinction_method 'Larson (1970), Equation 22'
_refine_ls_goodness_of_fit_ref 1.0625
_refine_ls_hydrogen_treatment refxyz
_refine_ls_matrix_type full
_refine_ls_number_parameters 173
_refine_ls_number_reflns 3749
_refine_ls_number_restraints 0
_refine_ls_R_factor_all 0.0222
_refine_ls_R_factor_gt 0.0205
_refine_ls_shift/su_max 0.0048275
_refine_ls_shift/su_mean 0.3403080
_refine_ls_structure_factor_coef Fsqd
_refine_ls_weighting_details
;
Method= Modified Sheldrick
w=1/[\s^2^(F^2^) + ( 0.02P)^2^ + 1.71P]
,where P=(max(Fo^2^,0) + 2Fc^2^)/3
;
_refine_ls_weighting_scheme calc
_refine_ls_wR_factor_all 0.0485
_refine_ls_wR_factor_gt 0.0477
_refine_ls_wR_factor_ref 0.0485
_reflns_limit_h_max 11
_reflns_limit_h_min -12
_reflns_limit_k_max 16
_reflns_limit_k_min 0
_reflns_limit_l_max 18
_reflns_limit_l_min 0
_reflns_number_gt 3538
_reflns_number_total 3749
_reflns_threshold_expression I>2.0\s(I)
_oxford_diffrn_Wilson_B_factor 2.83
_oxford_diffrn_Wilson_scale 1.32
_oxford_refine_ls_r_factor_ref 0.0222
_oxford_refine_ls_scale 0.9001(17)
_oxford_reflns_number_all 3749
_oxford_reflns_threshold_expression_ref I>-10.0\s(I)
_oxford_structure_analysis_title '2191417 she1005'
_cod_data_source_file c2sc20130e.txt
_cod_data_source_block she1005
_cod_depositor_comments
;
The following automatic conversions were performed:

'_symmetry_cell_setting' value 'Monoclinic' changed to 'monoclinic'
according to
/usr/data/users/saulius/automatic-downloads/retrospective/RSC/lib/dictionaries/cif_core.dic
dictionary named 'cif_core.dic' version 2.4.2 from 2011-04-26.

Automatic conversion script
Id: cif_fix_values 2281 2013-09-26 08:29:07Z andrius 
;
_cod_original_sg_symbol_H-M 'P 1 21/c 1 '
_cod_database_code 1515152

loop_
_symmetry_equiv_pos_as_xyz
x,y,z
-x,-y,-z
-x,y+1/2,-z+1/2
x,-y+1/2,z+1/2

loop_
_atom_site_label
_atom_site_type_symbol
_atom_site_fract_x
_atom_site_fract_y
_atom_site_fract_z
_atom_site_U_iso_or_equiv
_atom_site_occupancy
_atom_site_adp_type
I1 I 0.716058(19) 0.860937(13) 0.699765(13) 0.0368 1.0000 Uani
I2 I 0.36097(2) 0.739440(15) 0.899742(12) 0.0395 1.0000 Uani
O13 O 0.8998(2) 0.61091(16) 0.52310(12) 0.0359 1.0000 Uani
O23 O 0.83119(19) 0.49118(16) 0.93148(12) 0.0373 1.0000 Uani
O33 O 0.2966(2) 0.62237(17) 0.59371(12) 0.0405 1.0000 Uani
C11 C 0.8013(2) 0.71983(18) 0.63159(16) 0.0265 1.0000 Uani
C12 C 0.8458(3) 0.7200(2) 0.54123(18) 0.0333 1.0000 Uani
C14 C 0.8872(3) 0.5420(2) 0.60440(17) 0.0314 1.0000 Uani
C15 C 0.8273(2) 0.60316(18) 0.67378(15) 0.0258 1.0000 Uani
C21 C 0.7956(2) 0.56126(18) 0.77087(15) 0.0257 1.0000 Uani
C22 C 0.9026(3) 0.5200(2) 0.85361(17) 0.0343 1.0000 Uani
C24 C 0.6748(3) 0.5167(2) 0.89640(16) 0.0322 1.0000 Uani
C25 C 0.6451(2) 0.55996(18) 0.79939(14) 0.0250 1.0000 Uani
C31 C 0.4929(2) 0.59589(18) 0.73446(14) 0.0249 1.0000 Uani
C32 C 0.4398(3) 0.5712(2) 0.63311(16) 0.0342 1.0000 Uani
C34 C 0.2566(3) 0.6810(2) 0.67330(18) 0.0349 1.0000 Uani
C35 C 0.3703(2) 0.66741(18) 0.75944(15) 0.0261 1.0000 Uani
H121 H 0.846(3) 0.775(3) 0.487(2) 0.0399 1.0000 Uiso
H141 H 0.924(3) 0.467(3) 0.605(2) 0.0381 1.0000 Uiso
H221 H 1.015(4) 0.511(3) 0.868(2) 0.0407 1.0000 Uiso
H241 H 0.610(3) 0.503(3) 0.944(2) 0.0394 1.0000 Uiso
H321 H 0.478(3) 0.530(3) 0.587(2) 0.0415 1.0000 Uiso
H341 H 0.162(4) 0.722(3) 0.658(2) 0.0434 1.0000 Uiso

loop_
_atom_site_aniso_label
_atom_site_aniso_U_11
_atom_site_aniso_U_22
_atom_site_aniso_U_33
_atom_site_aniso_U_23
_atom_site_aniso_U_13
_atom_site_aniso_U_12
I1 0.04081(9) 0.02607(8) 0.04843(10) -0.00255(6) 0.02046(7) 0.00281(5)
I2 0.04826(10) 0.04045(9) 0.03250(8) -0.00491(6) 0.01486(6) 0.00549(6)
O13 0.0416(9) 0.0398(9) 0.0313(8) 0.0003(7) 0.0185(7) 0.0054(7)
O23 0.0327(8) 0.0506(10) 0.0272(7) 0.0097(7) 0.0042(6) 0.0070(7)
O33 0.0357(8) 0.0568(11) 0.0255(7) 0.0007(7) -0.0002(6) 0.0023(8)
C11 0.0246(9) 0.0268(9) 0.0300(9) 0.0006(7) 0.0098(7) 0.0030(7)
C12 0.0343(11) 0.0344(11) 0.0335(10) 0.0061(9) 0.0128(9) 0.0048(9)
C14 0.0348(10) 0.0296(10) 0.0337(10) -0.0004(8) 0.0157(8) 0.0039(8)
C15 0.0241(8) 0.0282(9) 0.0262(9) 0.0000(7) 0.0078(7) 0.0018(7)
C21 0.0257(9) 0.0263(9) 0.0261(9) 0.0005(7) 0.0083(7) 0.0028(7)
C22 0.0296(10) 0.0429(12) 0.0309(10) 0.0041(9) 0.0077(8) 0.0078(9)
C24 0.0296(10) 0.0409(12) 0.0262(9) 0.0052(8) 0.0062(8) 0.0005(8)
C25 0.0256(9) 0.0273(9) 0.0225(8) 0.0008(7) 0.0066(7) -0.0003(7)
C31 0.0244(8) 0.0279(9) 0.0231(8) 0.0018(7) 0.0070(7) -0.0027(7)
C32 0.0361(11) 0.0431(12) 0.0232(9) -0.0016(9) 0.0063(8) 0.0019(9)
C34 0.0280(10) 0.0424(12) 0.0335(10) 0.0043(9) 0.0054(8) 0.0031(9)
C35 0.0265(9) 0.0279(9) 0.0250(8) 0.0013(7) 0.0081(7) -0.0016(7)

loop_
_atom_type_symbol
_atom_type_scat_dispersion_real
_atom_type_scat_dispersion_imag
_atom_type_scat_Cromer_Mann_a1
_atom_type_scat_Cromer_Mann_b1
_atom_type_scat_Cromer_Mann_a2
_atom_type_scat_Cromer_Mann_b2
_atom_type_scat_Cromer_Mann_a3
_atom_type_scat_Cromer_Mann_b3
_atom_type_scat_Cromer_Mann_a4
_atom_type_scat_Cromer_Mann_b4
_atom_type_scat_Cromer_Mann_c
_atom_type_scat_source
C 0.0033 0.0016 2.3100 20.8439 1.0200 10.2075 1.5886 0.5687 0.8650 51.6512 0.2156 'International Tables Vol C 4.2.6.8 and 6.1.1.4'
H 0.0000 0.0000 0.4930 10.5109 0.3229 26.1257 0.1402 3.1424 0.0408 57.7998 0.0030 'International Tables Vol C 4.2.6.8 and 6.1.1.4'
I -0.4742 1.8119 20.1472 4.3470 18.9949 0.3814 7.5138 27.7660 2.2735 66.8776 4.0712 'International Tables Vol C 4.2.6.8 and 6.1.1.4'
O 0.0106 0.0060 3.0485 13.2771 2.2868 5.7011 1.5463 0.3239 0.8670 32.9089 0.2508 'International Tables Vol C 4.2.6.8 and 6.1.1.4'

loop_
_exptl_crystal_face_index_h
_exptl_crystal_face_index_k
_exptl_crystal_face_index_l
_exptl_crystal_face_perp_dist
1 0 0 0.040
-1 0 0 0.030
0 1 0 0.150
0 -1 0 0.160
0 0 1 0.140
0 0 -1 0.170
-1 -1 0 0.080

loop_
_geom_angle_atom_site_label_1
_geom_angle_atom_site_label_2
_geom_angle_atom_site_label_3
_geom_angle
_geom_angle_publ_flag
C12 O13 C14 106.63(17) yes
C22 O23 C24 106.21(17) yes
C32 O33 C34 106.36(17) yes
I1 C11 C12 126.83(16) yes
I1 C11 C15 125.71(14) yes
C12 C11 C15 107.45(18) yes
O13 C12 C11 109.77(19) yes
O13 C12 H121 113.4(18) no
C11 C12 H121 136.8(18) no
O13 C14 C15 111.33(19) yes
O13 C14 H141 116.8(18) no
C15 C14 H141 131.7(18) no
C11 C15 C14 104.83(18) yes
C11 C15 C21 126.98(18) yes
C14 C15 C21 128.2(2) yes
C15 C21 C22 126.94(19) yes
C15 C21 C25 127.10(17) yes
C22 C21 C25 105.92(18) yes
O23 C22 C21 110.92(19) yes
O23 C22 H221 116.2(17) no
C21 C22 H221 132.8(17) no
O23 C24 C25 111.13(19) yes
O23 C24 H241 115.8(17) no
C25 C24 H241 133.1(17) no
C21 C25 C24 105.81(18) yes
C21 C25 C31 126.22(17) yes
C24 C25 C31 127.96(18) yes
C25 C31 C32 125.97(19) yes
C25 C31 C35 129.56(18) yes
C32 C31 C35 104.42(18) yes
O33 C32 C31 111.5(2) yes
O33 C32 H321 113.9(18) no
C31 C32 H321 134.5(18) no
O33 C34 C35 109.9(2) yes
O33 C34 H341 116.9(19) no
C35 C34 H341 133.1(19) no
C31 C35 I2 128.41(14) yes
C31 C35 C34 107.74(19) yes
I2 C35 C34 123.85(17) yes

loop_
_geom_bond_atom_site_label_1
_geom_bond_atom_site_label_2
_geom_bond_distance
_geom_bond_publ_flag
I1 C11 2.066(2) yes
I2 C35 2.065(2) yes
O13 C12 1.368(3) yes
O13 C14 1.365(3) yes
O23 C22 1.369(3) yes
O23 C24 1.363(3) yes
O33 C32 1.365(3) yes
O33 C34 1.367(3) yes
C11 C12 1.351(3) yes
C11 C15 1.439(3) yes
C12 H121 0.95(3) no
C14 C15 1.356(3) yes
C14 H141 0.91(3) no
C15 C21 1.467(3) yes
C21 C22 1.354(3) yes
C21 C25 1.445(3) yes
C22 H221 0.96(3) no
C24 C25 1.355(3) yes
C24 H241 0.95(3) no
C25 C31 1.463(3) yes
C31 C32 1.356(3) yes
C31 C35 1.440(3) yes
C32 H321 0.90(3) no
C34 C35 1.342(3) yes
C34 H341 0.93(3) no

loop_
_geom_contact_atom_site_label_1
_geom_contact_atom_site_label_2
_geom_contact_distance
_geom_contact_site_symmetry_2
_geom_contact_publ_flag
I1 C31 3.458(2) 3_656 no
I2 O33 3.190(2) 4_565 no
O13 O13 3.207(4) 2_766 no
O13 C14 3.289(3) 2_766 no
O13 O33 3.341(2) 2_666 no
O13 O33 3.363(2) 1_655 no
O13 C34 3.378(3) 1_655 no
O23 O23 3.087(3) 2_767 no
O23 C22 3.248(2) 2_767 no
O23 C12 3.588(3) 4_565 no
O33 C14 3.332(3) 2_666 no
C14 C34 3.507(4) 1_655 no

loop_
_geom_torsion_atom_site_label_1
_geom_torsion_atom_site_label_2
_geom_torsion_atom_site_label_3
_geom_torsion_atom_site_label_4
_geom_torsion
_geom_torsion_publ_flag
I1 C11 C12 O13 178.3(1) no
I1 C11 C15 C14 -178.4(1) no
I1 C11 C15 C21 1.5(2) no
I2 C35 C31 C25 -3.2(3) no
I2 C35 C31 C32 179.3(2) no
I2 C35 C34 O33 -179.6(1) no
O13 C12 C11 C15 -0.4(2) no
O13 C14 C15 C11 -0.2(2) no
O13 C14 C15 C21 180.0(2) no
O23 C22 C21 C15 178.6(2) no
O23 C22 C21 C25 0.9(2) no
O23 C24 C25 C21 0.3(2) no
O23 C24 C25 C31 179.0(2) no
O33 C32 C31 C25 -176.9(2) no
O33 C32 C31 C35 0.7(3) no
O33 C34 C35 C31 0.3(3) no
C11 C12 O13 C14 0.3(2) no
C11 C15 C21 C22 -117.4(2) no
C11 C15 C21 C25 59.9(3) no
C12 O13 C14 C15 -0.1(2) no
C12 C11 C15 C14 0.4(2) no
C12 C11 C15 C21 -179.8(2) no
C14 C15 C21 C22 62.4(3) no
C14 C15 C21 C25 -120.3(2) no
C15 C21 C25 C24 -178.4(2) no
C15 C21 C25 C31 2.8(3) no
C21 C22 O23 C24 -0.7(2) no
C21 C25 C31 C32 41.6(3) no
C21 C25 C31 C35 -135.4(2) no
C22 O23 C24 C25 0.3(2) no
C22 C21 C25 C24 -0.7(2) no
C22 C21 C25 C31 -179.4(2) no
C24 C25 C31 C32 -136.8(3) no
C24 C25 C31 C35 46.2(3) no
C25 C31 C35 C34 176.9(2) no
C31 C32 O33 C34 -0.5(3) no
C32 O33 C34 C35 0.1(3) no
C32 C31 C35 C34 -0.6(2) no
